data_7711193
loop_
_publ_author_name
'Shekhovtsov, Nikita'
'Nikolaenkova, Elena B.'
'Berezin, Alexey Sergeevich'
'Plyusnin, Victor F.'
'Vinogradova, Katerina A.'
'Naumov, Dmitry Y.'
'Pervukhina, Natalie V.'
'Tikhonov, Alexsei Ya.'
'Bushuev, Mark B.'

_publ_section_title
;
 Tuning ESIPT-coupled luminescence by expanding \p-conjugation of a proton
 acceptor moiety in ESIPT-capable zinc(II) complexes with
 1-hydroxy-1H-imidazole-based ligands
;
_journal_name_full 'Dalton Transactions'
_journal_paper_doi 10.1039/D2DT02460H
_journal_year 2022
_chemical_formula_moiety 'C18 H14 Cl2 N4 O Zn'
_chemical_formula_sum 'C18 H14 Cl2 N4 O Zn'
_chemical_formula_weight 438.60
_space_group_crystal_system triclinic
_space_group_IT_number 2
_space_group_name_Hall '-P 1'
_space_group_name_H-M_alt 'P -1'
_atom_sites_solution_hydrogens geom
_audit_creation_method SHELXL-2017/1
_audit_update_record
;
2022-06-23 deposited with the CCDC.	2022-09-05 downloaded from the CCDC.
;
_cell_angle_alpha 73.2400(10)
_cell_angle_beta 85.065(2)
_cell_angle_gamma 69.3580(10)
_cell_formula_units_Z 2
_cell_length_a 7.7585(4)
_cell_length_b 8.8124(3)
_cell_length_c 14.2538(6)
_cell_measurement_reflns_used 3405
_cell_measurement_temperature 150(2)
_cell_measurement_theta_max 28.16
_cell_measurement_theta_min 2.81
_cell_volume 873.11(7)
_computing_cell_refinement 'SAINT (Bruker, 2004)'
_computing_data_collection 'APEX2 (Bruker, 2004)'
_computing_data_reduction 'SAINT (Bruker, 2004)'
_computing_molecular_graphics 'SHELXTL (Bruker, 2004)'
_computing_publication_material 'SHELXTL (Bruker, 2004)'
_computing_structure_refinement 'SHELXL-2017/1 (Sheldrick, 2017)'
_computing_structure_solution 'SHELXTL (Bruker, 2004)'
_diffrn_ambient_temperature 150(2)
_diffrn_measured_fraction_theta_full 0.998
_diffrn_measured_fraction_theta_max 0.998
_diffrn_measurement_device_type 'Bruker Nonius X8Apex CCD area-detector'
_diffrn_measurement_method '\f scans'
_diffrn_radiation_type MoK\a
_diffrn_radiation_wavelength 0.71073
_diffrn_reflns_av_R_equivalents 0.0237
_diffrn_reflns_av_unetI/netI 0.0347
_diffrn_reflns_Laue_measured_fraction_full 0.998
_diffrn_reflns_Laue_measured_fraction_max 0.998
_diffrn_reflns_limit_h_max 9
_diffrn_reflns_limit_h_min -9
_diffrn_reflns_limit_k_max 10
_diffrn_reflns_limit_k_min -11
_diffrn_reflns_limit_l_max 17
_diffrn_reflns_limit_l_min -17
_diffrn_reflns_number 6770
_diffrn_reflns_point_group_measured_fraction_full 0.998
_diffrn_reflns_point_group_measured_fraction_max 0.998
_diffrn_reflns_theta_full 25.500
_diffrn_reflns_theta_max 26.372
_diffrn_reflns_theta_min 2.570
_exptl_absorpt_coefficient_mu 1.728
_exptl_absorpt_correction_type multi-scan
_exptl_absorpt_process_details 'SADABS (Bruker, 2004)'
_exptl_crystal_colour yellow
_exptl_crystal_density_diffrn 1.668
_exptl_crystal_description prism
_exptl_crystal_F_000 444
_exptl_crystal_size_max 0.250
_exptl_crystal_size_mid 0.120
_exptl_crystal_size_min 0.060
_exptl_transmission_factor_max 0.7457
_exptl_transmission_factor_min 0.6601
_refine_diff_density_max 0.594
_refine_diff_density_min -0.244
_refine_diff_density_rms 0.072
_refine_ls_extinction_method none
_refine_ls_goodness_of_fit_ref 1.087
_refine_ls_hydrogen_treatment constr
_refine_ls_matrix_type full
_refine_ls_number_parameters 236
_refine_ls_number_reflns 3561
_refine_ls_number_restraints 0
_refine_ls_restrained_S_all 1.087
_refine_ls_R_factor_all 0.0379
_refine_ls_R_factor_gt 0.0305
_refine_ls_shift/su_max 0.001
_refine_ls_shift/su_mean 0.000
_refine_ls_structure_factor_coef Fsqd
_refine_ls_weighting_details 'w=1/[\s^2^(Fo^2^)+(0.0427P)^2^+0.1438P] where P=(Fo^2^+2Fc^2^)/3'
_refine_ls_weighting_scheme calc
_refine_ls_wR_factor_gt 0.0781
_refine_ls_wR_factor_ref 0.0808
_reflns_Friedel_coverage 0.000
_reflns_number_gt 3078
_reflns_number_total 3561
_reflns_threshold_expression 'I > 2\s(I)'
_cod_data_source_file d2dt02460h2.cif
_cod_data_source_block mbb_245
_cod_database_code 7711193
_shelx_shelxl_version_number 2017/1
_shelx_space_group_comment
;
The symmetry employed for this shelxl refinement is uniquely defined
by the following loop, which should always be used as a source of
symmetry information in preference to the above space-group names.
They are only intended as comments.
;
_shelx_estimated_absorpt_t_min 0.672
_shelx_estimated_absorpt_t_max 0.903

loop_
_space_group_symop_operation_xyz
'x, y, z'
'-x, -y, -z'

loop_
_atom_site_label
_atom_site_type_symbol
_atom_site_fract_x
_atom_site_fract_y
_atom_site_fract_z
_atom_site_U_iso_or_equiv
_atom_site_adp_type
_atom_site_occupancy
_atom_site_site_symmetry_order
_atom_site_calc_flag
_atom_site_refinement_flags_posn
_atom_site_refinement_flags_adp
_atom_site_refinement_flags_occupancy
_atom_site_disorder_assembly
_atom_site_disorder_group
Zn1 Zn -0.07586(4) 0.81815(3) 0.66337(2) 0.02214(10) Uani 1 1 d . . . . .
Cl1 Cl 0.17458(9) 0.87162(7) 0.59828(5) 0.03083(15) Uani 1 1 d . . . . .
Cl2 Cl -0.29392(9) 1.01375(7) 0.71685(5) 0.03292(16) Uani 1 1 d . . . . .
N1 N 0.1686(3) 0.3246(2) 0.85295(14) 0.0202(4) Uani 1 1 d . . . . .
O1 O 0.2698(2) 0.19463(19) 0.92870(12) 0.0276(4) Uani 1 1 d . . . . .
H1 H 0.296806 0.234434 0.969990 0.033 Uiso 1 1 calc R U . . .
N2 N 0.0184(2) 0.5782(2) 0.76268(13) 0.0191(4) Uani 1 1 d . . . . .
N3 N 0.2601(3) 0.4403(2) 0.99575(14) 0.0214(4) Uani 1 1 d . . . . .
N4 N -0.1717(2) 0.6907(2) 0.59232(14) 0.0199(4) Uani 1 1 d . . . . .
C1 C 0.1045(3) 0.2998(3) 0.77473(17) 0.0212(5) Uani 1 1 d . . . . .
C2 C 0.0080(3) 0.4607(3) 0.71880(16) 0.0189(5) Uani 1 1 d . . . . .
C3 C 0.1160(3) 0.4929(3) 0.84521(16) 0.0192(5) Uani 1 1 d . . . . .
C4 C 0.1630(3) 0.5565(3) 0.91940(16) 0.0202(5) Uani 1 1 d . . . . .
C5 C 0.1072(3) 0.7326(3) 0.90878(17) 0.0237(5) Uani 1 1 d . . . . .
H5 H 0.033171 0.812551 0.854440 0.028 Uiso 1 1 calc R U . . .
C6 C 0.1632(3) 0.7832(3) 0.97905(18) 0.0274(5) Uani 1 1 d . . . . .
H6 H 0.129805 0.900263 0.972961 0.033 Uiso 1 1 calc R U . . .
C7 C 0.2698(3) 0.6644(3) 1.06042(17) 0.0246(5) Uani 1 1 d . . . . .
C8 C 0.3136(3) 0.4901(3) 1.06792(17) 0.0228(5) Uani 1 1 d . . . . .
C9 C 0.3338(3) 0.7102(3) 1.13491(19) 0.0309(6) Uani 1 1 d . . . . .
H9 H 0.307256 0.825781 1.130632 0.037 Uiso 1 1 calc R U . . .
C10 C 0.4341(3) 0.5868(4) 1.21317(19) 0.0346(6) Uani 1 1 d . . . . .
H10 H 0.477215 0.617720 1.262813 0.042 Uiso 1 1 calc R U . . .
C11 C 0.4738(3) 0.4154(4) 1.22058(19) 0.0343(6) Uani 1 1 d . . . . .
H11 H 0.541837 0.331753 1.275714 0.041 Uiso 1 1 calc R U . . .
C12 C 0.4157(3) 0.3671(3) 1.14952(18) 0.0289(5) Uani 1 1 d . . . . .
H12 H 0.444311 0.250720 1.155236 0.035 Uiso 1 1 calc R U . . .
C13 C -0.1055(3) 0.5200(3) 0.63007(16) 0.0199(5) Uani 1 1 d . . . . .
C14 C -0.1528(3) 0.4157(3) 0.58709(17) 0.0223(5) Uani 1 1 d . . . . .
H14 H -0.104476 0.296520 0.612837 0.027 Uiso 1 1 calc R U . . .
C15 C -0.2711(3) 0.4890(3) 0.50639(17) 0.0248(5) Uani 1 1 d . . . . .
H15 H -0.303340 0.419984 0.475758 0.030 Uiso 1 1 calc R U . . .
C16 C -0.3419(3) 0.6621(3) 0.47061(18) 0.0265(5) Uani 1 1 d . . . . .
H16 H -0.425928 0.713821 0.416481 0.032 Uiso 1 1 calc R U . . .
C17 C -0.2880(3) 0.7593(3) 0.51514(17) 0.0235(5) Uani 1 1 d . . . . .
H17 H -0.335279 0.878638 0.490012 0.028 Uiso 1 1 calc R U . . .
C18 C 0.1453(4) 0.1274(3) 0.76329(19) 0.0296(6) Uani 1 1 d . . . . .
H18C H 0.245539 0.046344 0.808584 0.044 Uiso 1 1 calc R U . . .
H18B H 0.182262 0.127227 0.695814 0.044 Uiso 1 1 calc R U . . .
H18A H 0.034981 0.095570 0.777973 0.044 Uiso 1 1 calc R U . . .

loop_
_atom_site_aniso_label
_atom_site_aniso_U_11
_atom_site_aniso_U_22
_atom_site_aniso_U_33
_atom_site_aniso_U_23
_atom_site_aniso_U_13
_atom_site_aniso_U_12
Zn1 0.02524(16) 0.01614(14) 0.02679(17) -0.00769(11) -0.00338(11) -0.00694(11)
Cl1 0.0324(3) 0.0290(3) 0.0344(3) -0.0046(3) -0.0026(3) -0.0170(3)
Cl2 0.0358(4) 0.0220(3) 0.0386(4) -0.0137(3) -0.0029(3) -0.0020(3)
N1 0.0205(10) 0.0168(9) 0.0213(10) -0.0027(8) -0.0007(8) -0.0058(8)
O1 0.0342(10) 0.0188(8) 0.0268(9) -0.0025(7) -0.0074(7) -0.0067(7)
N2 0.0199(9) 0.0190(9) 0.0213(10) -0.0074(8) 0.0012(8) -0.0087(8)
N3 0.0192(10) 0.0261(10) 0.0200(10) -0.0064(8) 0.0020(8) -0.0094(8)
N4 0.0191(9) 0.0195(9) 0.0230(10) -0.0068(8) 0.0015(8) -0.0083(8)
C1 0.0230(12) 0.0205(11) 0.0235(12) -0.0084(9) 0.0035(9) -0.0102(9)
C2 0.0202(11) 0.0188(10) 0.0211(12) -0.0084(9) 0.0030(9) -0.0091(9)
C3 0.0213(11) 0.0171(10) 0.0204(11) -0.0055(9) 0.0030(9) -0.0085(9)
C4 0.0178(11) 0.0238(11) 0.0208(12) -0.0087(9) 0.0041(9) -0.0083(9)
C5 0.0266(12) 0.0202(11) 0.0236(12) -0.0078(9) 0.0007(10) -0.0059(10)
C6 0.0303(13) 0.0241(12) 0.0298(14) -0.0140(10) 0.0040(10) -0.0075(10)
C7 0.0208(12) 0.0345(13) 0.0230(12) -0.0159(10) 0.0061(9) -0.0100(10)
C8 0.0162(11) 0.0334(13) 0.0202(12) -0.0098(10) 0.0049(9) -0.0092(10)
C9 0.0279(13) 0.0455(15) 0.0278(14) -0.0212(12) 0.0064(11) -0.0153(12)
C10 0.0265(13) 0.0622(18) 0.0246(14) -0.0219(13) 0.0070(11) -0.0202(13)
C11 0.0209(13) 0.0558(17) 0.0231(13) -0.0071(12) 0.0001(10) -0.0123(12)
C12 0.0226(12) 0.0359(13) 0.0258(13) -0.0058(11) 0.0027(10) -0.0099(11)
C13 0.0205(11) 0.0201(11) 0.0222(12) -0.0089(9) 0.0057(9) -0.0096(9)
C14 0.0250(12) 0.0225(11) 0.0247(12) -0.0103(10) 0.0052(10) -0.0124(10)
C15 0.0243(12) 0.0321(13) 0.0269(13) -0.0154(10) 0.0048(10) -0.0153(10)
C16 0.0222(12) 0.0352(13) 0.0242(13) -0.0094(11) -0.0015(10) -0.0111(11)
C17 0.0213(12) 0.0226(11) 0.0261(13) -0.0061(10) 0.0003(9) -0.0076(9)
C18 0.0400(15) 0.0159(11) 0.0329(14) -0.0073(10) -0.0043(11) -0.0082(10)

loop_
_atom_type_symbol
_atom_type_description
_atom_type_scat_dispersion_real
_atom_type_scat_dispersion_imag
_atom_type_scat_source
C C 0.0033 0.0016 'International Tables Vol C Tables 4.2.6.8 and 6.1.1.4'
H H 0.0000 0.0000 'International Tables Vol C Tables 4.2.6.8 and 6.1.1.4'
N N 0.0061 0.0033 'International Tables Vol C Tables 4.2.6.8 and 6.1.1.4'
O O 0.0106 0.0060 'International Tables Vol C Tables 4.2.6.8 and 6.1.1.4'
Zn Zn 0.2839 1.4301 'International Tables Vol C Tables 4.2.6.8 and 6.1.1.4'
Cl Cl 0.1484 0.1585 'International Tables Vol C Tables 4.2.6.8 and 6.1.1.4'

loop_
_geom_angle_atom_site_label_1
_geom_angle_atom_site_label_2
_geom_angle_atom_site_label_3
_geom_angle
_geom_angle_site_symmetry_1
_geom_angle_site_symmetry_3
_geom_angle_publ_flag
N4 Zn1 N2 81.06(7) . . ?
N4 Zn1 Cl2 114.50(6) . . ?
N2 Zn1 Cl2 115.84(5) . . ?
N4 Zn1 Cl1 114.26(5) . . ?
N2 Zn1 Cl1 105.99(5) . . ?
Cl2 Zn1 Cl1 118.91(3) . . ?
C1 N1 C3 110.58(18) . . ?
C1 N1 O1 123.23(17) . . ?
C3 N1 O1 126.18(18) . . ?
N1 O1 H1 109.5 . . ?
C3 N2 C2 107.05(17) . . ?
C3 N2 Zn1 142.10(14) . . ?
C2 N2 Zn1 109.15(14) . . ?
C4 N3 C8 119.28(19) . . ?
C17 N4 C13 119.45(18) . . ?
C17 N4 Zn1 126.50(15) . . ?
C13 N4 Zn1 114.05(14) . . ?
N1 C1 C2 104.19(18) . . ?
N1 C1 C18 121.9(2) . . ?
C2 C1 C18 133.9(2) . . ?
C1 C2 N2 109.85(19) . . ?
C1 C2 C13 131.41(19) . . ?
N2 C2 C13 118.59(18) . . ?
N2 C3 N1 108.32(18) . . ?
N2 C3 C4 129.10(19) . . ?
N1 C3 C4 122.6(2) . . ?
N3 C4 C5 123.1(2) . . ?
N3 C4 C3 115.70(19) . . ?
C5 C4 C3 121.2(2) . . ?
C6 C5 C4 117.9(2) . . ?
C6 C5 H5 121.0 . . ?
C4 C5 H5 121.0 . . ?
C5 C6 C7 120.9(2) . . ?
C5 C6 H6 119.5 . . ?
C7 C6 H6 119.5 . . ?
C6 C7 C9 123.2(2) . . ?
C6 C7 C8 117.8(2) . . ?
C9 C7 C8 119.0(2) . . ?
N3 C8 C12 119.5(2) . . ?
N3 C8 C7 120.9(2) . . ?
C12 C8 C7 119.6(2) . . ?
C10 C9 C7 119.8(2) . . ?
C10 C9 H9 120.1 . . ?
C7 C9 H9 120.1 . . ?
C9 C10 C11 120.7(2) . . ?
C9 C10 H10 119.7 . . ?
C11 C10 H10 119.7 . . ?
C12 C11 C10 120.9(2) . . ?
C12 C11 H11 119.5 . . ?
C10 C11 H11 119.5 . . ?
C11 C12 C8 119.9(2) . . ?
C11 C12 H12 120.0 . . ?
C8 C12 H12 120.0 . . ?
N4 C13 C14 120.7(2) . . ?
N4 C13 C2 114.51(18) . . ?
C14 C13 C2 124.7(2) . . ?
C15 C14 C13 118.9(2) . . ?
C15 C14 H14 120.5 . . ?
C13 C14 H14 120.5 . . ?
C16 C15 C14 119.9(2) . . ?
C16 C15 H15 120.1 . . ?
C14 C15 H15 120.1 . . ?
C15 C16 C17 118.7(2) . . ?
C15 C16 H16 120.7 . . ?
C17 C16 H16 120.7 . . ?
N4 C17 C16 122.3(2) . . ?
N4 C17 H17 118.9 . . ?
C16 C17 H17 118.9 . . ?
C1 C18 H18C 109.5 . . ?
C1 C18 H18B 109.5 . . ?
H18C C18 H18B 109.5 . . ?
C1 C18 H18A 109.5 . . ?
H18C C18 H18A 109.5 . . ?
H18B C18 H18A 109.5 . . ?

loop_
_geom_bond_atom_site_label_1
_geom_bond_atom_site_label_2
_geom_bond_distance
_geom_bond_site_symmetry_2
_geom_bond_publ_flag
Zn1 N4 2.0526(18) . ?
Zn1 N2 2.0908(18) . ?
Zn1 Cl2 2.2124(6) . ?
Zn1 Cl1 2.2229(7) . ?
N1 C1 1.360(3) . ?
N1 C3 1.366(3) . ?
N1 O1 1.376(2) . ?
O1 H1 0.8400 . ?
N2 C3 1.329(3) . ?
N2 C2 1.382(3) . ?
N3 C4 1.325(3) . ?
N3 C8 1.373(3) . ?
N4 C17 1.339(3) . ?
N4 C13 1.361(3) . ?
C1 C2 1.382(3) . ?
C1 C18 1.493(3) . ?
C2 C13 1.461(3) . ?
C3 C4 1.455(3) . ?
C4 C5 1.422(3) . ?
C5 C6 1.364(3) . ?
C5 H5 0.9500 . ?
C6 C7 1.407(3) . ?
C6 H6 0.9500 . ?
C7 C9 1.419(3) . ?
C7 C8 1.425(3) . ?
C8 C12 1.408(3) . ?
C9 C10 1.373(4) . ?
C9 H9 0.9500 . ?
C10 C11 1.405(4) . ?
C10 H10 0.9500 . ?
C11 C12 1.368(4) . ?
C11 H11 0.9500 . ?
C12 H12 0.9500 . ?
C13 C14 1.399(3) . ?
C14 C15 1.385(3) . ?
C14 H14 0.9500 . ?
C15 C16 1.377(3) . ?
C15 H15 0.9500 . ?
C16 C17 1.387(3) . ?
C16 H16 0.9500 . ?
C17 H17 0.9500 . ?
C18 H18C 0.9800 . ?
C18 H18B 0.9800 . ?
C18 H18A 0.9800 . ?

loop_
_geom_torsion_atom_site_label_1
_geom_torsion_atom_site_label_2
_geom_torsion_atom_site_label_3
_geom_torsion_atom_site_label_4
_geom_torsion
_geom_torsion_site_symmetry_1
_geom_torsion_site_symmetry_2
_geom_torsion_site_symmetry_3
_geom_torsion_site_symmetry_4
_geom_torsion_publ_flag
C3 N1 C1 C2 -0.7(2) . . . . ?
O1 N1 C1 C2 178.49(19) . . . . ?
C3 N1 C1 C18 178.6(2) . . . . ?
O1 N1 C1 C18 -2.2(3) . . . . ?
N1 C1 C2 N2 1.1(2) . . . . ?
C18 C1 C2 N2 -178.1(2) . . . . ?
N1 C1 C2 C13 -174.4(2) . . . . ?
C18 C1 C2 C13 6.4(4) . . . . ?
C3 N2 C2 C1 -1.2(2) . . . . ?
Zn1 N2 C2 C1 167.43(15) . . . . ?
C3 N2 C2 C13 174.99(19) . . . . ?
Zn1 N2 C2 C13 -16.4(2) . . . . ?
C2 N2 C3 N1 0.7(2) . . . . ?
Zn1 N2 C3 N1 -161.59(18) . . . . ?
C2 N2 C3 C4 -178.3(2) . . . . ?
Zn1 N2 C3 C4 19.4(4) . . . . ?
C1 N1 C3 N2 0.0(3) . . . . ?
O1 N1 C3 N2 -179.15(19) . . . . ?
C1 N1 C3 C4 179.1(2) . . . . ?
O1 N1 C3 C4 -0.1(3) . . . . ?
C8 N3 C4 C5 -1.2(3) . . . . ?
C8 N3 C4 C3 178.52(19) . . . . ?
N2 C3 C4 N3 178.7(2) . . . . ?
N1 C3 C4 N3 -0.2(3) . . . . ?
N2 C3 C4 C5 -1.6(4) . . . . ?
N1 C3 C4 C5 179.6(2) . . . . ?
N3 C4 C5 C6 2.7(3) . . . . ?
C3 C4 C5 C6 -177.1(2) . . . . ?
C4 C5 C6 C7 -1.2(4) . . . . ?
C5 C6 C7 C9 179.1(2) . . . . ?
C5 C6 C7 C8 -1.3(4) . . . . ?
C4 N3 C8 C12 179.5(2) . . . . ?
C4 N3 C8 C7 -1.5(3) . . . . ?
C6 C7 C8 N3 2.8(3) . . . . ?
C9 C7 C8 N3 -177.6(2) . . . . ?
C6 C7 C8 C12 -178.3(2) . . . . ?
C9 C7 C8 C12 1.3(3) . . . . ?
C6 C7 C9 C10 178.7(2) . . . . ?
C8 C7 C9 C10 -0.8(4) . . . . ?
C7 C9 C10 C11 -0.2(4) . . . . ?
C9 C10 C11 C12 0.9(4) . . . . ?
C10 C11 C12 C8 -0.5(4) . . . . ?
N3 C8 C12 C11 178.3(2) . . . . ?
C7 C8 C12 C11 -0.6(3) . . . . ?
C17 N4 C13 C14 2.2(3) . . . . ?
Zn1 N4 C13 C14 -177.52(16) . . . . ?
C17 N4 C13 C2 -175.3(2) . . . . ?
Zn1 N4 C13 C2 5.1(2) . . . . ?
C1 C2 C13 N4 -176.6(2) . . . . ?
N2 C2 C13 N4 8.2(3) . . . . ?
C1 C2 C13 C14 6.1(4) . . . . ?
N2 C2 C13 C14 -169.1(2) . . . . ?
N4 C13 C14 C15 -1.2(3) . . . . ?
C2 C13 C14 C15 175.9(2) . . . . ?
C13 C14 C15 C16 -0.8(3) . . . . ?
C14 C15 C16 C17 1.8(3) . . . . ?
C13 N4 C17 C16 -1.1(3) . . . . ?
Zn1 N4 C17 C16 178.52(17) . . . . ?
C15 C16 C17 N4 -0.9(4) . . . . ?
